data_2217965
loop_
_publ_author_name
'Wen, Li-Rong'
'Ji, Chen'
'Sun, Ji-Hui'
'Xie, Huai-Yuan'

_publ_section_title
7-Chloro-4-(2,5-dichlorophenyl)-1-phenyl-1<i>H</i>-thiochromeno[2,3-<i>b</i>]pyridine-2,5(3<i>H</i>,4<i>H</i>)-dione
_journal_coeditor_code NC2085
_journal_issue 4
_journal_name_full 'Acta Crystallographica Section E'
_journal_page_first o670
_journal_paper_doi 10.1107/S1600536808000573
_journal_volume 64
_journal_year 2008
_chemical_formula_iupac 'C24 H14 Cl3 N O2 S'
_chemical_formula_moiety 'C24 H14 Cl3 N O2 S'
_chemical_formula_sum 'C24 H14 Cl3 N O2 S'
_chemical_formula_weight 486.77
_chemical_name_systematic
;
7-Chloro-4-(2,5-dichlorophenyl)-1-phenyl-1<i>H</i>-
thiochromeno[2,3-<i>b</i>]pyridine-2,5(3<i>H</i>,4<i>H</i>)-dione
;
_space_group_IT_number 14
_symmetry_cell_setting monoclinic
_symmetry_space_group_name_Hall '-P 2ybc'
_symmetry_space_group_name_H-M 'P 1 21/c 1'
_cell_angle_alpha 90.00
_cell_angle_beta 95.042(6)
_cell_angle_gamma 90.00
_cell_formula_units_Z 4
_cell_length_a 13.624(5)
_cell_length_b 13.474(5)
_cell_length_c 11.861(4)
_cell_measurement_reflns_used 2857
_cell_measurement_temperature 294(2)
_cell_measurement_theta_max 23.38
_cell_measurement_theta_min 2.29
_cell_volume 2168.9(13)
_computing_cell_refinement 'SMART (Bruker, 1998)'
_computing_data_collection 'SMART (Bruker, 1998)'
_computing_data_reduction 'SAINT (Bruker, 1999)'
_computing_molecular_graphics 'SHELXTL (Sheldrick, 2008)'
_computing_publication_material 'SHELXTL (Sheldrick, 2008)'
_computing_structure_refinement 'SHELXL97 (Sheldrick, 2008)'
_computing_structure_solution 'SHELXS97 (Sheldrick, 2008)'
_diffrn_ambient_temperature 294(2)
_diffrn_measured_fraction_theta_full 0.989
_diffrn_measured_fraction_theta_max 0.989
_diffrn_measurement_device_type 'Bruker SMART 1000 CCD area-detector'
_diffrn_measurement_method '\f and \w'
_diffrn_radiation_monochromator graphite
_diffrn_radiation_source 'fine-focus sealed tube'
_diffrn_radiation_type MoK\a
_diffrn_radiation_wavelength 0.71073
_diffrn_reflns_av_R_equivalents 0.0494
_diffrn_reflns_av_sigmaI/netI 0.0604
_diffrn_reflns_limit_h_max 17
_diffrn_reflns_limit_h_min -16
_diffrn_reflns_limit_k_max 16
_diffrn_reflns_limit_k_min -13
_diffrn_reflns_limit_l_max 14
_diffrn_reflns_limit_l_min -14
_diffrn_reflns_number 12228
_diffrn_reflns_theta_full 25.50
_diffrn_reflns_theta_max 26.48
_diffrn_reflns_theta_min 1050
_diffrn_standards_decay_% 0
_diffrn_standards_interval_time 0
_diffrn_standards_number 0
_exptl_absorpt_coefficient_mu 0.541
_exptl_absorpt_correction_T_max 0.9479
_exptl_absorpt_correction_T_min 0.9088
_exptl_absorpt_correction_type multi-scan
_exptl_absorpt_process_details '(SADABS; Sheldrick, 1996)'
_exptl_crystal_colour yellow
_exptl_crystal_density_diffrn 1.491
_exptl_crystal_density_method 'not measured'
_exptl_crystal_description prism
_exptl_crystal_F_000 992
_exptl_crystal_size_max 0.18
_exptl_crystal_size_mid 0.12
_exptl_crystal_size_min 0.10
_refine_diff_density_max 0.276
_refine_diff_density_min -0.264
_refine_ls_extinction_method none
_refine_ls_goodness_of_fit_ref 0.990
_refine_ls_hydrogen_treatment constr
_refine_ls_matrix_type full
_refine_ls_number_parameters 280
_refine_ls_number_reflns 4426
_refine_ls_number_restraints 0
_refine_ls_restrained_S_all 0.990
_refine_ls_R_factor_all 0.0900
_refine_ls_R_factor_gt 0.0428
_refine_ls_shift/su_max 0.001
_refine_ls_shift/su_mean 0.000
_refine_ls_structure_factor_coef Fsqd
_refine_ls_weighting_details 'calc w=1/[\s^2^(Fo^2^)+(0.0479P)^2^+0.2323P] where P=(Fo^2^+2Fc^2^)/3'
_refine_ls_weighting_scheme calc
_refine_ls_wR_factor_ref 0.1115
_reflns_number_gt 2650
_reflns_number_total 4426
_reflns_threshold_expression I>2\s(I)
_cod_data_source_file nc2085.cif
_cod_data_source_block I
_cod_depositor_comments
;
The following automatic conversions were performed:
'_symmetry_cell_setting' value 'Monoclinic' changed to 'monoclinic'
according to '/home/saulius/struct/CIF-dictionaries/cif_core.dic'
dictionary named 'cif_core.dic' version 2.4.1 from 2010-06-29.

Automatic conversion script
Id: cif_fix_enum 1527 2010-12-29 10:47:43Z saulius 

The following automatic conversions were performed:

'_symmetry_cell_setting' value 'Monoclinic' changed to 'monoclinic'
according to /home/saulius/struct/CIF-dictionaries/cif_core.dic
dictionary named 'cif_core.dic' version 2.4.1 from 2010-06-29.

Automatic conversion script
Id: cif_fix_values 1715 2011-07-08 13:25:40Z adriana 
;
_cod_original_cell_volume 2168.9(14)
_cod_original_sg_symbol_H-M 'P 21/c'
_cod_database_code 2217965
_cod_database_fobs_code 2217965

loop_
_symmetry_equiv_pos_as_xyz
'x, y, z'
'-x, y+1/2, -z+1/2'
'-x, -y, -z'
'x, -y-1/2, z-1/2'

loop_
_atom_site_type_symbol
_atom_site_label
_atom_site_fract_x
_atom_site_fract_y
_atom_site_fract_z
_atom_site_U_iso_or_equiv
_atom_site_adp_type
_atom_site_calc_flag
_atom_site_refinement_flags
_atom_site_occupancy
S S1 0.90221(5) 0.18709(5) 0.44648(6) 0.04544(19) Uani d . 1
Cl Cl1 1.15911(7) 0.38600(6) 0.09743(8) 0.0852(3) Uani d . 1
Cl Cl2 0.73863(7) 0.67908(6) 0.56211(8) 0.0848(3) Uani d . 1
Cl Cl3 0.48232(6) 0.37484(7) 0.27266(7) 0.0859(3) Uani d . 1
O O1 0.92297(13) 0.51190(12) 0.38778(15) 0.0534(5) Uani d . 1
O O2 0.66915(15) 0.28572(14) 0.71540(16) 0.0633(6) Uani d . 1
N N1 0.76934(14) 0.25141(14) 0.57736(16) 0.0395(5) Uani d . 1
C C1 0.97544(16) 0.24922(17) 0.3549(2) 0.0388(6) Uani d . 1
C C2 1.03240(18) 0.18948(19) 0.2898(2) 0.0505(7) Uani d . 1
H H2 1.0327 0.1211 0.3004 0.061 Uiso calc R 1
C C3 1.0880(2) 0.2301(2) 0.2103(2) 0.0581(8) Uani d . 1
H H3 1.1246 0.1896 0.1663 0.070 Uiso calc R 1
C C4 1.08877(19) 0.3324(2) 0.1967(2) 0.0524(7) Uani d . 1
C C5 1.03478(18) 0.39236(19) 0.2611(2) 0.0464(6) Uani d . 1
H H5 1.0366 0.4608 0.2511 0.056 Uiso calc R 1
C C6 0.97697(16) 0.35243(17) 0.3415(2) 0.0370(6) Uani d . 1
C C7 0.91855(17) 0.42134(18) 0.4054(2) 0.0387(6) Uani d . 1
C C8 0.85216(17) 0.38283(17) 0.4844(2) 0.0362(6) Uani d . 1
C C9 0.79469(17) 0.45849(17) 0.5447(2) 0.0408(6) Uani d . 1
H H9 0.8373 0.5166 0.5583 0.049 Uiso calc R 1
C C10 0.77372(19) 0.41789(18) 0.6606(2) 0.0470(7) Uani d . 1
H H10A 0.8346 0.4175 0.7097 0.056 Uiso calc R 1
H H10B 0.7281 0.4621 0.6940 0.056 Uiso calc R 1
C C11 0.73121(19) 0.31487(19) 0.6559(2) 0.0450(6) Uani d . 1
C C12 0.83881(16) 0.28430(17) 0.50370(19) 0.0357(6) Uani d . 1
C C13 0.73107(17) 0.15033(17) 0.56871(19) 0.0365(6) Uani d . 1
C C14 0.7620(2) 0.0818(2) 0.6502(2) 0.0540(7) Uani d . 1
H H14 0.8082 0.0993 0.7093 0.065 Uiso calc R 1
C C15 0.7234(2) -0.0139(2) 0.6432(3) 0.0646(8) Uani d . 1
H H15 0.7440 -0.0608 0.6978 0.077 Uiso calc R 1
C C16 0.6561(2) -0.0390(2) 0.5570(3) 0.0654(9) Uani d . 1
H H16 0.6301 -0.1029 0.5528 0.079 Uiso calc R 1
C C17 0.6263(2) 0.0299(2) 0.4760(3) 0.0656(9) Uani d . 1
H H17 0.5806 0.0121 0.4167 0.079 Uiso calc R 1
C C18 0.6631(2) 0.1252(2) 0.4812(2) 0.0533(7) Uani d . 1
H H18 0.6422 0.1716 0.4263 0.064 Uiso calc R 1
C C19 0.70135(18) 0.49370(19) 0.4760(2) 0.0430(6) Uani d . 1
C C20 0.6704(2) 0.5922(2) 0.4790(2) 0.0545(7) Uani d . 1
C C21 0.5847(3) 0.6240(2) 0.4178(3) 0.0715(9) Uani d . 1
H H21 0.5663 0.6904 0.4204 0.086 Uiso calc R 1
C C22 0.5269(2) 0.5584(3) 0.3538(3) 0.0687(9) Uani d . 1
H H22 0.4692 0.5796 0.3132 0.082 Uiso calc R 1
C C23 0.55580(19) 0.4603(2) 0.3506(2) 0.0548(7) Uani d . 1
C C24 0.64242(18) 0.4289(2) 0.4096(2) 0.0480(7) Uani d . 1
H H24 0.6614 0.3629 0.4045 0.058 Uiso calc R 1

loop_
_atom_site_aniso_label
_atom_site_aniso_U_11
_atom_site_aniso_U_22
_atom_site_aniso_U_33
_atom_site_aniso_U_12
_atom_site_aniso_U_13
_atom_site_aniso_U_23
S1 0.0490(4) 0.0304(3) 0.0585(4) -0.0002(3) 0.0140(3) 0.0006(3)
Cl1 0.0958(6) 0.0721(6) 0.0966(6) -0.0206(5) 0.0581(5) -0.0068(5)
Cl2 0.0883(6) 0.0413(4) 0.1249(8) 0.0078(4) 0.0104(6) -0.0151(5)
Cl3 0.0627(5) 0.1131(8) 0.0772(6) 0.0090(5) -0.0198(4) -0.0077(5)
O1 0.0648(12) 0.0295(10) 0.0678(12) 0.0001(8) 0.0161(10) 0.0042(9)
O2 0.0759(14) 0.0576(13) 0.0610(12) -0.0091(10) 0.0315(11) -0.0065(10)
N1 0.0441(12) 0.0354(11) 0.0394(11) -0.0040(10) 0.0067(10) -0.0026(9)
C1 0.0323(13) 0.0371(14) 0.0466(15) -0.0055(11) 0.0021(11) -0.0025(12)
C2 0.0500(16) 0.0335(14) 0.0698(18) -0.0063(12) 0.0161(14) -0.0092(14)
C3 0.0531(17) 0.0519(18) 0.073(2) -0.0066(14) 0.0274(15) -0.0147(15)
C4 0.0494(17) 0.0490(17) 0.0612(18) -0.0118(13) 0.0181(14) -0.0051(14)
C5 0.0436(15) 0.0381(14) 0.0581(16) -0.0082(12) 0.0075(13) 0.0000(13)
C6 0.0302(13) 0.0336(13) 0.0465(14) -0.0036(11) -0.0005(11) -0.0006(12)
C7 0.0369(14) 0.0339(14) 0.0444(15) -0.0034(11) -0.0022(12) -0.0012(12)
C8 0.0353(13) 0.0316(13) 0.0408(14) 0.0005(11) -0.0017(11) -0.0026(11)
C9 0.0417(14) 0.0347(14) 0.0457(15) -0.0015(11) 0.0024(12) -0.0029(12)
C10 0.0558(16) 0.0411(15) 0.0438(15) -0.0003(13) 0.0022(13) -0.0073(12)
C11 0.0522(16) 0.0462(16) 0.0355(14) 0.0019(13) -0.0014(13) -0.0021(13)
C12 0.0336(13) 0.0368(13) 0.0360(13) -0.0020(11) -0.0004(11) -0.0014(11)
C13 0.0360(13) 0.0373(13) 0.0372(14) -0.0044(11) 0.0083(11) -0.0002(11)
C14 0.0525(17) 0.0521(17) 0.0558(17) -0.0012(14) -0.0050(14) 0.0090(15)
C15 0.072(2) 0.0414(17) 0.082(2) 0.0038(15) 0.0182(19) 0.0161(16)
C16 0.069(2) 0.0457(18) 0.087(2) -0.0152(16) 0.0352(19) -0.0166(18)
C17 0.066(2) 0.070(2) 0.061(2) -0.0267(17) 0.0071(16) -0.0144(18)
C18 0.0604(18) 0.0563(18) 0.0424(16) -0.0108(15) -0.0004(14) 0.0055(14)
C19 0.0424(15) 0.0423(15) 0.0458(15) 0.0057(12) 0.0120(13) 0.0036(13)
C20 0.0566(18) 0.0454(16) 0.0632(18) 0.0124(14) 0.0155(15) 0.0031(14)
C21 0.079(2) 0.057(2) 0.081(2) 0.0328(18) 0.019(2) 0.0087(18)
C22 0.058(2) 0.088(3) 0.061(2) 0.0302(19) 0.0091(16) 0.0115(19)
C23 0.0449(16) 0.073(2) 0.0468(16) 0.0085(15) 0.0052(13) 0.0046(15)
C24 0.0444(16) 0.0506(16) 0.0495(16) 0.0099(13) 0.0063(13) 0.0027(14)

loop_
_atom_type_symbol
_atom_type_description
_atom_type_scat_dispersion_real
_atom_type_scat_dispersion_imag
_atom_type_scat_source
C C 0.0033 0.0016 'International Tables Vol C Tables 4.2.6.8 and 6.1.1.4'
H H 0.0000 0.0000 'International Tables Vol C Tables 4.2.6.8 and 6.1.1.4'
N N 0.0061 0.0033 'International Tables Vol C Tables 4.2.6.8 and 6.1.1.4'
O O 0.0106 0.0060 'International Tables Vol C Tables 4.2.6.8 and 6.1.1.4'
S S 0.1246 0.1234 'International Tables Vol C Tables 4.2.6.8 and 6.1.1.4'
Cl Cl 0.1484 0.1585 'International Tables Vol C Tables 4.2.6.8 and 6.1.1.4'

loop_
_geom_angle_atom_site_label_1
_geom_angle_atom_site_label_2
_geom_angle_atom_site_label_3
_geom_angle
C12 S1 C1 102.22(11)
C11 N1 C12 121.9(2)
C11 N1 C13 117.80(19)
C12 N1 C13 120.23(19)
C2 C1 C6 119.7(2)
C2 C1 S1 116.23(18)
C6 C1 S1 124.06(19)
C3 C2 C1 121.1(2)
C3 C2 H2 119.4
C1 C2 H2 119.4
C2 C3 C4 119.0(3)
C2 C3 H3 120.5
C4 C3 H3 120.5
C5 C4 C3 120.7(2)
C5 C4 Cl1 119.2(2)
C3 C4 Cl1 120.1(2)
C4 C5 C6 121.1(2)
C4 C5 H5 119.5
C6 C5 H5 119.4
C5 C6 C1 118.3(2)
C5 C6 C7 118.1(2)
C1 C6 C7 123.6(2)
O1 C7 C8 120.1(2)
O1 C7 C6 119.8(2)
C8 C7 C6 120.0(2)
C12 C8 C7 123.8(2)
C12 C8 C9 119.9(2)
C7 C8 C9 116.4(2)
C8 C9 C19 113.64(19)
C8 C9 C10 109.34(19)
C19 C9 C10 112.3(2)
C8 C9 H9 107.1
C19 C9 H9 107.1
C10 C9 H9 107.1
C11 C10 C9 113.5(2)
C11 C10 H10A 108.9
C9 C10 H10A 108.9
C11 C10 H10B 108.9
C9 C10 H10B 108.9
H10A C10 H10B 107.7
O2 C11 N1 120.6(2)
O2 C11 C10 124.3(2)
N1 C11 C10 115.2(2)
C8 C12 N1 121.0(2)
C8 C12 S1 126.18(19)
N1 C12 S1 112.79(16)
C18 C13 C14 120.7(2)
C18 C13 N1 119.8(2)
C14 C13 N1 119.4(2)
C13 C14 C15 119.2(3)
C13 C14 H14 120.4
C15 C14 H14 120.4
C16 C15 C14 120.2(3)
C16 C15 H15 119.9
C14 C15 H15 119.9
C15 C16 C17 119.8(3)
C15 C16 H16 120.1
C17 C16 H16 120.1
C16 C17 C18 121.1(3)
C16 C17 H17 119.5
C18 C17 H17 119.5
C13 C18 C17 118.9(3)
C13 C18 H18 120.6
C17 C18 H18 120.6
C24 C19 C20 117.0(2)
C24 C19 C9 121.5(2)
C20 C19 C9 121.5(2)
C21 C20 C19 121.5(3)
C21 C20 Cl2 118.1(2)
C19 C20 Cl2 120.4(2)
C22 C21 C20 120.5(3)
C22 C21 H21 119.8
C20 C21 H21 119.8
C21 C22 C23 118.9(3)
C21 C22 H22 120.6
C23 C22 H22 120.6
C22 C23 C24 120.7(3)
C22 C23 Cl3 119.8(2)
C24 C23 Cl3 119.5(2)
C23 C24 C19 121.4(3)
C23 C24 H24 119.3
C19 C24 H24 119.3

loop_
_geom_bond_atom_site_label_1
_geom_bond_atom_site_label_2
_geom_bond_distance
_geom_bond_publ_flag
S1 C12 1.739(2) y
S1 C1 1.751(2) y
Cl1 C4 1.739(3) ?
Cl2 C20 1.744(3) ?
Cl3 C23 1.737(3) ?
O1 C7 1.240(3) ?
O2 C11 1.213(3) y
N1 C11 1.398(3) y
N1 C12 1.414(3) ?
N1 C13 1.459(3) ?
C1 C2 1.397(3) ?
C1 C6 1.400(3) ?
C2 C3 1.374(3) ?
C2 H2 0.9300 ?
C3 C4 1.389(4) ?
C3 H3 0.9300 ?
C4 C5 1.370(3) ?
C5 C6 1.397(3) ?
C5 H5 0.9300 ?
C6 C7 1.475(3) ?
C7 C8 1.454(3) ?
C8 C12 1.362(3) ?
C8 C9 1.504(3) y
C9 C19 1.525(3) ?
C9 C10 1.530(3) y
C9 H9 0.9800 ?
C10 C11 1.503(3) y
C10 H10A 0.9700 ?
C10 H10B 0.9700 ?
C13 C18 1.371(3) ?
C13 C14 1.376(3) ?
C14 C15 1.393(4) ?
C14 H14 0.9300 ?
C15 C16 1.355(4) ?
C15 H15 0.9300 ?
C16 C17 1.372(4) ?
C16 H16 0.9300 ?
C17 C18 1.377(4) ?
C17 H17 0.9300 ?
C18 H18 0.9300 ?
C19 C24 1.384(3) ?
C19 C20 1.395(3) ?
C20 C21 1.387(4) ?
C21 C22 1.368(4) ?
C21 H21 0.9300 ?
C22 C23 1.382(4) ?
C22 H22 0.9300 ?
C23 C24 1.384(3) ?
C24 H24 0.9300 ?

loop_
_geom_torsion_atom_site_label_1
_geom_torsion_atom_site_label_2
_geom_torsion_atom_site_label_3
_geom_torsion_atom_site_label_4
_geom_torsion
C12 S1 C1 C2 -176.43(19)
C12 S1 C1 C6 1.4(2)
C6 C1 C2 C3 -1.8(4)
S1 C1 C2 C3 176.1(2)
C1 C2 C3 C4 1.3(4)
C2 C3 C4 C5 -0.2(4)
C2 C3 C4 Cl1 179.6(2)
C3 C4 C5 C6 -0.5(4)
Cl1 C4 C5 C6 179.76(19)
C4 C5 C6 C1 0.0(4)
C4 C5 C6 C7 -178.2(2)
C2 C1 C6 C5 1.1(3)
S1 C1 C6 C5 -176.60(18)
C2 C1 C6 C7 179.3(2)
S1 C1 C6 C7 1.5(3)
C5 C6 C7 O1 -1.0(3)
C1 C6 C7 O1 -179.1(2)
C5 C6 C7 C8 175.8(2)
C1 C6 C7 C8 -2.3(3)
O1 C7 C8 C12 176.1(2)
C6 C7 C8 C12 -0.7(3)
O1 C7 C8 C9 -2.5(3)
C6 C7 C8 C9 -179.3(2)
C12 C8 C9 C19 -95.5(3)
C7 C8 C9 C19 83.2(3)
C12 C8 C9 C10 30.8(3)
C7 C8 C9 C10 -150.5(2)
C8 C9 C10 C11 -49.6(3)
C19 C9 C10 C11 77.5(3)
C12 N1 C11 O2 177.4(2)
C13 N1 C11 O2 0.8(3)
C12 N1 C11 C10 -3.4(3)
C13 N1 C11 C10 180.0(2)
C9 C10 C11 O2 -143.4(3)
C9 C10 C11 N1 37.4(3)
C7 C8 C12 N1 -176.7(2)
C9 C8 C12 N1 1.9(3)
C7 C8 C12 S1 4.3(3)
C9 C8 C12 S1 -177.11(17)
C11 N1 C12 C8 -17.6(3)
C13 N1 C12 C8 158.9(2)
C11 N1 C12 S1 161.51(17)
C13 N1 C12 S1 -22.0(3)
C1 S1 C12 C8 -4.3(2)
C1 S1 C12 N1 176.67(16)
C11 N1 C13 C18 101.9(3)
C12 N1 C13 C18 -74.8(3)
C11 N1 C13 C14 -76.6(3)
C12 N1 C13 C14 106.7(3)
C18 C13 C14 C15 -0.1(4)
N1 C13 C14 C15 178.4(2)
C13 C14 C15 C16 -0.1(4)
C14 C15 C16 C17 0.5(4)
C15 C16 C17 C18 -0.7(4)
C14 C13 C18 C17 -0.1(4)
N1 C13 C18 C17 -178.6(2)
C16 C17 C18 C13 0.5(4)
C8 C9 C19 C24 38.9(3)
C10 C9 C19 C24 -85.8(3)
C8 C9 C19 C20 -142.5(2)
C10 C9 C19 C20 92.8(3)
C24 C19 C20 C21 -0.3(4)
C9 C19 C20 C21 -179.0(2)
C24 C19 C20 Cl2 178.93(19)
C9 C19 C20 Cl2 0.3(3)
C19 C20 C21 C22 1.1(4)
Cl2 C20 C21 C22 -178.2(2)
C20 C21 C22 C23 -0.5(5)
C21 C22 C23 C24 -1.0(4)
C21 C22 C23 Cl3 178.5(2)
C22 C23 C24 C19 1.8(4)
Cl3 C23 C24 C19 -177.65(19)
C20 C19 C24 C23 -1.1(4)
C9 C19 C24 C23 177.5(2)
